data_7214456
loop_
_publ_author_name
'Katan, Claudine'
'Savel, Paul'
'Wong, Bryan M.'
'Roisnel, Thierry'
'Dorcet, Vincent'
'Fillaut, Jean-Luc'
'Jacquemin, Denis'

_publ_section_title
;
 Absorption and fluorescence signatures of 1,2,3-triazole based
 regioisomers: challenging compounds for TD-DFT.
;
_journal_issue 19
_journal_name_full 'Physical chemistry chemical physics : PCCP'
_journal_page_first 9064
_journal_page_last 9073
_journal_paper_doi 10.1039/c4cp00478g
_journal_volume 16
_journal_year 2014
_chemical_compound_source 'synthesis as described'
_chemical_formula_moiety 'C16 H16 N4'
_chemical_formula_sum 'C16 H16 N4'
_chemical_formula_weight 264.33
_chemical_name_systematic
;
 ?
;
_space_group_IT_number 14
_symmetry_cell_setting monoclinic
_symmetry_Int_Tables_number 14
_symmetry_space_group_name_Hall '-P 2yn'
_symmetry_space_group_name_H-M 'P 1 21/n 1'
_atom_sites_solution_hydrogens geom
_atom_sites_solution_primary direct
_atom_sites_solution_secondary difmap
_cell_angle_alpha 90
_cell_angle_beta 98.453(4)
_cell_angle_gamma 90
_cell_formula_units_Z 4
_cell_length_a 5.7857(5)
_cell_length_b 16.921(2)
_cell_length_c 13.7060(17)
_cell_measurement_reflns_used 3366
_cell_measurement_temperature 150(2)
_cell_measurement_theta_max 27.34
_cell_measurement_theta_min 2.41
_cell_measurement_wavelength 0.71073
_cell_volume 1327.2(3)
_computing_cell_refinement 'Bruker APEX2 (Bruker, 2006)'
_computing_data_collection 'Bruker APEX2 (Bruker, 2006)'
_computing_data_reduction 'Bruker APEX2 (Bruker, 2006)'
_computing_molecular_graphics 'Ortep-3 for Windows (Farrugia, 1997)'
_computing_publication_material
;
           WinGX publication routines (Farrugia, 2012),
           CRYSCAL (T. Roisnel, local program)
;
_computing_structure_refinement 'SHELXL-97 (Sheldrick, 1997)'
_computing_structure_solution 'SIR97 (Altomare et al., 1999)'
_diffrn_ambient_temperature 150(2)
_diffrn_detector 'CCD plate'
_diffrn_measured_fraction_theta_full 0.994
_diffrn_measured_fraction_theta_max 0.994
_diffrn_measurement_device_type 'APEXII, Bruker-AXS'
_diffrn_measurement_method 'CCD rotation images, thin slices'
_diffrn_radiation_monochromator graphite
_diffrn_radiation_probe x-ray
_diffrn_radiation_type MoK\a
_diffrn_radiation_wavelength 0.71073
_diffrn_reflns_av_R_equivalents 0.0529
_diffrn_reflns_av_unetI/netI 0.0467
_diffrn_reflns_limit_h_max 7
_diffrn_reflns_limit_h_min -4
_diffrn_reflns_limit_k_max 21
_diffrn_reflns_limit_k_min -21
_diffrn_reflns_limit_l_max 17
_diffrn_reflns_limit_l_min -17
_diffrn_reflns_number 11435
_diffrn_reflns_theta_full 27.48
_diffrn_reflns_theta_max 27.48
_diffrn_reflns_theta_min 3.76
_exptl_absorpt_coefficient_mu 0.082
_exptl_absorpt_correction_T_max 0.993
_exptl_absorpt_correction_T_min 0.878
_exptl_absorpt_correction_type multi-scan
_exptl_absorpt_process_details
;
  [Sheldrick, G.M. (2002). SADABS Bruker AXS Inc., Madison, Wisconsin, USA]
;
_exptl_crystal_colour colourless
_exptl_crystal_density_diffrn 1.323
_exptl_crystal_density_method 'not measured'
_exptl_crystal_description prism
_exptl_crystal_F_000 560
_exptl_crystal_size_max 0.58
_exptl_crystal_size_mid 0.25
_exptl_crystal_size_min 0.08
_refine_diff_density_max 0.251
_refine_diff_density_min -0.278
_refine_diff_density_rms 0.044
_refine_ls_extinction_method none
_refine_ls_goodness_of_fit_ref 1.042
_refine_ls_hydrogen_treatment constr
_refine_ls_matrix_type full
_refine_ls_number_parameters 183
_refine_ls_number_reflns 3038
_refine_ls_number_restraints 0
_refine_ls_restrained_S_all 1.042
_refine_ls_R_factor_all 0.0546
_refine_ls_R_factor_gt 0.0444
_refine_ls_shift/su_max 0.002
_refine_ls_shift/su_mean 0
_refine_ls_structure_factor_coef Fsqd
_refine_ls_weighting_details 'calc w=1/[\s^2^(Fo^2^)+(0.0470P)^2^+0.4053P] where P=(Fo^2^+2Fc^2^)/3'
_refine_ls_weighting_scheme calc
_refine_ls_wR_factor_gt 0.1066
_refine_ls_wR_factor_ref 0.1144
_reflns_number_gt 2515
_reflns_number_total 3038
_reflns_threshold_expression >2sigma(I)
_cod_data_source_file c4cp00478g5.cif
_cod_data_source_block PS144
_cod_original_sg_symbol_H-M 'P 21/n'
_cod_database_code 7214456

loop_
_symmetry_equiv_pos_as_xyz
'x, y, z'
'-x+1/2, y+1/2, -z+1/2'
'-x, -y, -z'
'x-1/2, -y-1/2, z-1/2'

loop_
_atom_site_label
_atom_site_type_symbol
_atom_site_fract_x
_atom_site_fract_y
_atom_site_fract_z
_atom_site_U_iso_or_equiv
_atom_site_adp_type
_atom_site_occupancy
_atom_site_symmetry_multiplicity
_atom_site_calc_flag
_atom_site_refinement_flags
C1 C 0.4721(2) 0.19391(8) -0.18914(10) 0.0245(3) Uani 1 1 d .
H1 H 0.3275 0.1681 -0.1861 0.029 Uiso 1 1 calc R
C2 C 0.4939(2) 0.24414(9) -0.26737(10) 0.0290(3) Uani 1 1 d .
H2 H 0.3645 0.2525 -0.3176 0.035 Uiso 1 1 calc R
C3 C 0.7052(2) 0.28224(8) -0.27234(10) 0.0279(3) Uani 1 1 d .
H3 H 0.7193 0.3178 -0.3247 0.033 Uiso 1 1 calc R
C4 C 0.8947(2) 0.26782(8) -0.20029(10) 0.0258(3) Uani 1 1 d .
H4 H 1.0403 0.2926 -0.2045 0.031 Uiso 1 1 calc R
C5 C 0.8738(2) 0.21764(7) -0.12220(10) 0.0227(3) Uani 1 1 d .
H5 H 1.0052 0.2081 -0.0733 0.027 Uiso 1 1 calc R
C6 C 0.6608(2) 0.18105(7) -0.11494(9) 0.0196(3) Uani 1 1 d .
C7 C 0.6310(2) 0.13195(7) -0.02905(9) 0.0190(3) Uani 1 1 d .
N8 N 0.41426(19) 0.11726(7) -0.00460(8) 0.0229(3) Uani 1 1 d .
N9 N 0.43670(19) 0.07473(7) 0.07642(8) 0.0230(3) Uani 1 1 d .
N10 N 0.66811(18) 0.06246(6) 0.10475(8) 0.0191(2) Uani 1 1 d .
C11 C 0.7938(2) 0.09688(7) 0.04070(9) 0.0203(3) Uani 1 1 d .
H11 H 0.9588 0.0968 0.0433 0.024 Uiso 1 1 calc R
C12 C 0.7471(2) 0.02002(7) 0.19363(9) 0.0196(3) Uani 1 1 d .
C13 C 0.9560(2) -0.02172(8) 0.20460(10) 0.0224(3) Uani 1 1 d .
H13 H 1.0481 -0.0223 0.1526 0.027 Uiso 1 1 calc R
C14 C 1.0303(2) -0.06245(8) 0.29102(10) 0.0232(3) Uani 1 1 d .
H14 H 1.1727 -0.0912 0.2974 0.028 Uiso 1 1 calc R
C15 C 0.8992(2) -0.06213(7) 0.36969(9) 0.0220(3) Uani 1 1 d .
C16 C 0.6868(2) -0.02038(8) 0.35562(10) 0.0245(3) Uani 1 1 d .
H16 H 0.5921 -0.0201 0.4067 0.029 Uiso 1 1 calc R
C17 C 0.6124(2) 0.02035(8) 0.26909(10) 0.0229(3) Uani 1 1 d .
H17 H 0.4689 0.0485 0.2615 0.027 Uiso 1 1 calc R
N18 N 0.9792(2) -0.09865(7) 0.45877(9) 0.0290(3) Uani 1 1 d .
C19 C 1.1574(3) -0.15858(11) 0.46515(12) 0.0423(4) Uani 1 1 d .
H19A H 1.0904 -0.2074 0.4346 0.063 Uiso 1 1 calc R
H19B H 1.2184 -0.1686 0.5346 0.063 Uiso 1 1 calc R
H19C H 1.2845 -0.1406 0.4306 0.063 Uiso 1 1 calc R
C20 C 0.8266(3) -0.10311(9) 0.53346(10) 0.0308(3) Uani 1 1 d .
H20A H 0.7749 -0.0498 0.5481 0.046 Uiso 1 1 calc R
H20B H 0.9114 -0.1268 0.5936 0.046 Uiso 1 1 calc R
H20C H 0.6903 -0.1358 0.5092 0.046 Uiso 1 1 calc R

loop_
_atom_site_aniso_label
_atom_site_aniso_U_11
_atom_site_aniso_U_22
_atom_site_aniso_U_33
_atom_site_aniso_U_23
_atom_site_aniso_U_13
_atom_site_aniso_U_12
C1 0.0200(6) 0.0286(7) 0.0246(7) 0.0008(5) 0.0024(5) -0.0009(5)
C2 0.0267(7) 0.0351(8) 0.0244(7) 0.0053(6) 0.0014(6) 0.0036(6)
C3 0.0328(8) 0.0266(7) 0.0260(7) 0.0060(5) 0.0100(6) 0.0043(6)
C4 0.0248(7) 0.0235(7) 0.0308(7) 0.0002(5) 0.0100(6) -0.0011(5)
C5 0.0210(6) 0.0222(6) 0.0248(7) -0.0010(5) 0.0029(5) 0.0009(5)
C6 0.0217(6) 0.0171(6) 0.0205(6) -0.0019(5) 0.0045(5) 0.0022(5)
C7 0.0189(6) 0.0174(6) 0.0206(6) -0.0030(5) 0.0023(5) 0.0002(5)
N8 0.0207(5) 0.0252(6) 0.0230(6) 0.0019(4) 0.0041(4) 0.0011(4)
N9 0.0188(5) 0.0266(6) 0.0235(6) 0.0026(4) 0.0030(4) 0.0021(4)
N10 0.0172(5) 0.0198(5) 0.0202(5) -0.0002(4) 0.0027(4) 0.0002(4)
C11 0.0195(6) 0.0207(6) 0.0211(6) -0.0008(5) 0.0045(5) -0.0017(5)
C12 0.0211(6) 0.0184(6) 0.0189(6) 0.0003(5) 0.0019(5) -0.0010(5)
C13 0.0213(6) 0.0253(6) 0.0213(6) -0.0015(5) 0.0051(5) 0.0010(5)
C14 0.0196(6) 0.0253(7) 0.0243(6) -0.0012(5) 0.0015(5) 0.0034(5)
C15 0.0237(7) 0.0207(6) 0.0210(6) -0.0002(5) 0.0012(5) -0.0014(5)
C16 0.0248(7) 0.0266(7) 0.0234(7) 0.0016(5) 0.0081(5) 0.0014(5)
C17 0.0207(6) 0.0234(6) 0.0250(7) 0.0010(5) 0.0044(5) 0.0026(5)
N18 0.0319(7) 0.0328(7) 0.0225(6) 0.0050(5) 0.0048(5) 0.0082(5)
C19 0.0444(10) 0.0482(10) 0.0349(9) 0.0155(7) 0.0074(7) 0.0201(8)
C20 0.0312(8) 0.0371(8) 0.0241(7) 0.0079(6) 0.0038(6) -0.0019(6)

loop_
_atom_type_symbol
_atom_type_description
_atom_type_scat_dispersion_real
_atom_type_scat_dispersion_imag
_atom_type_scat_source
C C 0.0033 0.0016 'International Tables Vol C Tables 4.2.6.8 and 6.1.1.4'
H H 0 0 'International Tables Vol C Tables 4.2.6.8 and 6.1.1.4'
N N 0.0061 0.0033 'International Tables Vol C Tables 4.2.6.8 and 6.1.1.4'

loop_
_geom_angle_atom_site_label_1
_geom_angle_atom_site_label_2
_geom_angle_atom_site_label_3
_geom_angle
C2 C1 C6 120.54(13)
C2 C1 H1 119.7
C6 C1 H1 119.7
C1 C2 C3 120.08(13)
C1 C2 H2 120
C3 C2 H2 120
C4 C3 C2 119.49(13)
C4 C3 H3 120.3
C2 C3 H3 120.3
C3 C4 C5 120.59(12)
C3 C4 H4 119.7
C5 C4 H4 119.7
C4 C5 C6 120.34(12)
C4 C5 H5 119.8
C6 C5 H5 119.8
C1 C6 C5 118.91(12)
C1 C6 C7 119.99(11)
C5 C6 C7 121.06(11)
N8 C7 C11 108.09(11)
N8 C7 C6 121.21(11)
C11 C7 C6 130.64(12)
N9 N8 C7 109.06(10)
N8 N9 N10 107.28(10)
C11 N10 N9 110.57(10)
C11 N10 C12 129.41(11)
N9 N10 C12 119.99(10)
N10 C11 C7 104.99(11)
N10 C11 H11 127.5
C7 C11 H11 127.5
C17 C12 C13 119.87(12)
C17 C12 N10 119.37(11)
C13 C12 N10 120.76(11)
C14 C13 C12 120.13(12)
C14 C13 H13 119.9
C12 C13 H13 119.9
C13 C14 C15 121.34(12)
C13 C14 H14 119.3
C15 C14 H14 119.3
N18 C15 C16 121.12(12)
N18 C15 C14 121.73(12)
C16 C15 C14 117.11(12)
C17 C16 C15 121.53(12)
C17 C16 H16 119.2
C15 C16 H16 119.2
C12 C17 C16 120.02(12)
C12 C17 H17 120
C16 C17 H17 120
C15 N18 C19 120.74(12)
C15 N18 C20 119.10(12)
C19 N18 C20 115.20(12)
N18 C19 H19A 109.5
N18 C19 H19B 109.5
H19A C19 H19B 109.5
N18 C19 H19C 109.5
H19A C19 H19C 109.5
H19B C19 H19C 109.5
N18 C20 H20A 109.5
N18 C20 H20B 109.5
H20A C20 H20B 109.5
N18 C20 H20C 109.5
H20A C20 H20C 109.5
H20B C20 H20C 109.5

loop_
_geom_bond_atom_site_label_1
_geom_bond_atom_site_label_2
_geom_bond_distance
C1 C2 1.3884(19)
C1 C6 1.3955(18)
C1 H1 0.95
C2 C3 1.393(2)
C2 H2 0.95
C3 C4 1.385(2)
C3 H3 0.95
C4 C5 1.3855(18)
C4 H4 0.95
C5 C6 1.3958(18)
C5 H5 0.95
C6 C7 1.4715(17)
C7 N8 1.3676(16)
C7 C11 1.3742(18)
N8 N9 1.3135(15)
N9 N10 1.3541(15)
N10 C11 1.3515(16)
N10 C12 1.4300(16)
C11 H11 0.95
C12 C17 1.3833(18)
C12 C13 1.3890(18)
C13 C14 1.3832(18)
C13 H13 0.95
C14 C15 1.4063(18)
C14 H14 0.95
C15 N18 1.3858(16)
C15 C16 1.4062(18)
C16 C17 1.3844(18)
C16 H16 0.95
C17 H17 0.95
N18 C19 1.4393(19)
N18 C20 1.4487(18)
C19 H19A 0.98
C19 H19B 0.98
C19 H19C 0.98
C20 H20A 0.98
C20 H20B 0.98
C20 H20C 0.98

loop_
_geom_torsion_atom_site_label_1
_geom_torsion_atom_site_label_2
_geom_torsion_atom_site_label_3
_geom_torsion_atom_site_label_4
_geom_torsion
C6 C1 C2 C3 0.0(2)
C1 C2 C3 C4 1.9(2)
C2 C3 C4 C5 -1.8(2)
C3 C4 C5 C6 -0.2(2)
C2 C1 C6 C5 -1.91(19)
C2 C1 C6 C7 175.88(12)
C4 C5 C6 C1 2.02(19)
C4 C5 C6 C7 -175.75(12)
C1 C6 C7 N8 -19.20(18)
C5 C6 C7 N8 158.54(12)
C1 C6 C7 C11 163.96(13)
C5 C6 C7 C11 -18.3(2)
C11 C7 N8 N9 -0.22(14)
C6 C7 N8 N9 -177.69(11)
C7 N8 N9 N10 0.46(14)
N8 N9 N10 C11 -0.55(14)
N8 N9 N10 C12 177.66(10)
N9 N10 C11 C7 0.41(14)
C12 N10 C11 C7 -177.58(11)
N8 C7 C11 N10 -0.12(14)
C6 C7 C11 N10 177.04(12)
C11 N10 C12 C17 150.94(13)
N9 N10 C12 C17 -26.89(17)
C11 N10 C12 C13 -29.46(19)
N9 N10 C12 C13 152.71(12)
C17 C12 C13 C14 -0.45(19)
N10 C12 C13 C14 179.95(11)
C12 C13 C14 C15 -0.6(2)
C13 C14 C15 N18 -175.91(12)
C13 C14 C15 C16 1.63(19)
N18 C15 C16 C17 175.97(12)
C14 C15 C16 C17 -1.59(19)
C13 C12 C17 C16 0.49(19)
N10 C12 C17 C16 -179.90(12)
C15 C16 C17 C12 0.6(2)
C16 C15 N18 C19 162.51(14)
C14 C15 N18 C19 -20.0(2)
C16 C15 N18 C20 8.63(19)
C14 C15 N18 C20 -173.92(12)
